data_7007001
loop_
_publ_author_name
'Bag, Pradip'
'Fl\"orke, Ulrich'
'Nag, Kamalaksha'

_publ_section_title
;
 Synthesis and structural characterization of lanthanide(III) nitrate
 complexes of a tetraiminodiphenol macrocycle in the solid state and in
 solution.
;
_journal_issue 26
_journal_name_full 'Dalton transactions (Cambridge, England : 2003)'
_journal_page_first 3236
_journal_page_last 3248
_journal_paper_doi 10.1039/b516306d
_journal_year 2006
_chemical_formula_sum 'C24 H28 Ho N7 O11'
_chemical_formula_weight 755.46
_chemical_name_systematic
;
?
;
_space_group_IT_number 14
_symmetry_cell_setting monoclinic
_symmetry_space_group_name_Hall '-P 2ybc'
_symmetry_space_group_name_H-M 'P 1 21/c 1'
_atom_sites_solution_hydrogens difmap
_atom_sites_solution_primary direct
_atom_sites_solution_secondary difmap
_audit_creation_method SHELXL-97
_cell_angle_alpha 90.00
_cell_angle_beta 103.532(3)
_cell_angle_gamma 90.00
_cell_formula_units_Z 4
_cell_length_a 15.594(2)
_cell_length_b 9.5218(12)
_cell_length_c 18.669(2)
_cell_measurement_reflns_used 5337
_cell_measurement_temperature 120(2)
_cell_measurement_theta_max 25.61
_cell_measurement_theta_min 2.33
_cell_volume 2695.1(6)
_computing_cell_refinement 'SAINT (Bruker, 2002)'
_computing_data_collection 'SMART (Bruker, 2002)'
_computing_data_reduction 'SAINT (Bruker, 2002)'
_computing_molecular_graphics 'SHELXTL (Bruker, 2002)'
_computing_publication_material 'SHELXTL (Bruker, 2002)'
_computing_structure_refinement 'SHELXTL (Bruker, 2002)'
_computing_structure_solution 'SHELXTL (Bruker, 2002)'
_diffrn_ambient_temperature 120(2)
_diffrn_measured_fraction_theta_full 0.999
_diffrn_measured_fraction_theta_max 0.999
_diffrn_measurement_device_type 'CCD area detector'
_diffrn_measurement_method '\f and \w scans'
_diffrn_radiation_monochromator graphite
_diffrn_radiation_source 'sealed tube'
_diffrn_radiation_type MoK\a
_diffrn_radiation_wavelength 0.71073
_diffrn_reflns_av_R_equivalents 0.0567
_diffrn_reflns_av_sigmaI/netI 0.0790
_diffrn_reflns_limit_h_max 20
_diffrn_reflns_limit_h_min -20
_diffrn_reflns_limit_k_max 12
_diffrn_reflns_limit_k_min -12
_diffrn_reflns_limit_l_max 24
_diffrn_reflns_limit_l_min -24
_diffrn_reflns_number 26821
_diffrn_reflns_theta_full 28.20
_diffrn_reflns_theta_max 28.20
_diffrn_reflns_theta_min 2.24
_diffrn_standards_decay_% 0
_diffrn_standards_number 5340
_exptl_absorpt_coefficient_mu 3.011
_exptl_absorpt_correction_T_max 0.6132
_exptl_absorpt_correction_T_min 0.4103
_exptl_absorpt_correction_type multi-scan
_exptl_absorpt_process_details 'SADABS (Bruker, 2002)'
_exptl_crystal_colour yellow
_exptl_crystal_density_diffrn 1.862
_exptl_crystal_density_meas 0
_exptl_crystal_density_method 'not measured'
_exptl_crystal_description prism
_exptl_crystal_F_000 1504
_exptl_crystal_size_max 0.36
_exptl_crystal_size_mid 0.21
_exptl_crystal_size_min 0.18
_refine_diff_density_max 1.623
_refine_diff_density_min -1.052
_refine_diff_density_rms 0.210
_refine_ls_extinction_method none
_refine_ls_goodness_of_fit_ref 0.955
_refine_ls_hydrogen_treatment constr
_refine_ls_matrix_type full
_refine_ls_number_parameters 390
_refine_ls_number_reflns 6637
_refine_ls_number_restraints 0
_refine_ls_restrained_S_all 0.955
_refine_ls_R_factor_all 0.0588
_refine_ls_R_factor_gt 0.0441
_refine_ls_shift/su_max 0.002
_refine_ls_shift/su_mean 0.000
_refine_ls_structure_factor_coef Fsqd
_refine_ls_weighting_details 'calc w=1/[\s^2^(Fo^2^)+(0.0317P)^2^] where P=(Fo^2^+2Fc^2^)/3'
_refine_ls_weighting_scheme calc
_refine_ls_wR_factor_gt 0.0779
_refine_ls_wR_factor_ref 0.0820
_reflns_number_gt 5196
_reflns_number_total 6637
_reflns_threshold_expression >2sigma(I)
_cod_data_source_file b516306d.txt
_cod_data_source_block 10
_cod_depositor_comments
;
The following automatic conversions were performed:
'_symmetry_cell_setting' value 'Monoclinic' changed to 'monoclinic'
according to '/home/saulius/struct/CIF-dictionaries/cif_core.dic'
dictionary named 'cif_core.dic' version 2.4.1 from 2010-06-29.

Automatic conversion script
Id: cif_fix_enum 1527 2010-12-29 10:47:43Z saulius 
;
_cod_original_sg_symbol_H-M P2(1)/c
_cod_database_code 7007001

loop_
_symmetry_equiv_pos_as_xyz
'x, y, z'
'-x, y+1/2, -z+1/2'
'-x, -y, -z'
'x, -y-1/2, z-1/2'

loop_
_atom_site_label
_atom_site_type_symbol
_atom_site_fract_x
_atom_site_fract_y
_atom_site_fract_z
_atom_site_U_iso_or_equiv
_atom_site_adp_type
_atom_site_occupancy
_atom_site_symmetry_multiplicity
_atom_site_calc_flag
_atom_site_refinement_flags
_atom_site_disorder_assembly
_atom_site_disorder_group
Ho1 Ho 0.263432(13) 0.33390(2) 0.583166(11) 0.02089(7) Uani 1 1 d . . .
N10 N 0.2486(2) 0.2917(4) 0.7364(2) 0.0278(9) Uani 1 1 d . . .
N20 N 0.4169(3) 0.5151(4) 0.6482(2) 0.0301(9) Uani 1 1 d . . .
N30 N 0.1050(3) 0.4919(4) 0.5956(2) 0.0356(10) Uani 1 1 d . . .
O11 O 0.2574(2) 0.4133(3) 0.71352(17) 0.0338(8) Uani 1 1 d . . .
O12 O 0.2527(2) 0.1935(3) 0.69128(16) 0.0270(7) Uani 1 1 d . . .
O13 O 0.2375(2) 0.2676(4) 0.79685(18) 0.0447(9) Uani 1 1 d . . .
O21 O 0.3472(2) 0.5651(3) 0.60870(17) 0.0323(8) Uani 1 1 d . . .
O22 O 0.4159(2) 0.3857(4) 0.66164(18) 0.0328(8) Uani 1 1 d . . .
O23 O 0.4818(2) 0.5869(4) 0.6718(2) 0.0440(9) Uani 1 1 d . . .
O31 O 0.1085(2) 0.3608(3) 0.60026(19) 0.0336(8) Uani 1 1 d . . .
O32 O 0.1718(2) 0.5520(3) 0.58149(18) 0.0325(8) Uani 1 1 d . . .
O33 O 0.0424(2) 0.5583(4) 0.6049(2) 0.0568(12) Uani 1 1 d . . .
O1 O 0.17972(19) 0.1369(3) 0.54910(16) 0.0236(7) Uani 1 1 d . . .
O2 O 0.35526(18) 0.1447(3) 0.59297(16) 0.0249(7) Uani 1 1 d . . .
N1 N 0.3604(2) 0.3687(4) 0.4923(2) 0.0248(8) Uani 1 1 d . . .
N2 N 0.1715(2) 0.3713(4) 0.4540(2) 0.0250(8) Uani 1 1 d . . .
N4 N 0.3739(2) -0.0527(4) 0.69454(19) 0.0248(8) Uani 1 1 d . . .
H4B H 0.3372 0.0062 0.6666 0.030 Uiso 1 1 calc R . .
N3 N 0.1630(2) -0.0784(4) 0.6299(2) 0.0255(8) Uani 1 1 d . . .
H3C H 0.1863 0.0055 0.6287 0.031 Uiso 1 1 calc R . .
C1 C 0.3355(3) 0.4717(5) 0.4311(3) 0.0333(11) Uani 1 1 d . . .
H1A H 0.3887 0.5253 0.4274 0.040 Uiso 1 1 calc R . .
H1B H 0.3148 0.4197 0.3843 0.040 Uiso 1 1 calc R . .
C2 C 0.2660(3) 0.5722(5) 0.4394(3) 0.0318(11) Uani 1 1 d . . .
H2A H 0.2674 0.6539 0.4069 0.038 Uiso 1 1 calc R . .
H2B H 0.2796 0.6069 0.4908 0.038 Uiso 1 1 calc R . .
C3 C 0.1744(3) 0.5116(5) 0.4215(3) 0.0301(10) Uani 1 1 d . . .
H3A H 0.1345 0.5755 0.4401 0.036 Uiso 1 1 calc R . .
H3B H 0.1529 0.5051 0.3673 0.036 Uiso 1 1 calc R . .
C4 C 0.1274(3) 0.2818(5) 0.4094(2) 0.0240(9) Uani 1 1 d . . .
H4A H 0.1046 0.3143 0.3606 0.029 Uiso 1 1 calc R . .
C5 C 0.1076(3) 0.1375(4) 0.4232(2) 0.0209(9) Uani 1 1 d . . .
C6 C 0.0629(3) 0.0593(5) 0.3638(2) 0.0263(10) Uani 1 1 d . . .
H6A H 0.0489 0.1025 0.3167 0.032 Uiso 1 1 calc R . .
C7 C 0.0375(3) -0.0789(5) 0.3693(3) 0.0280(10) Uani 1 1 d . . .
C8 C 0.0557(3) -0.1371(5) 0.4384(3) 0.0263(10) Uani 1 1 d . . .
H8A H 0.0361 -0.2300 0.4443 0.032 Uiso 1 1 calc R . .
C9 C 0.1024(3) -0.0637(5) 0.5008(2) 0.0220(9) Uani 1 1 d . . .
C10 C 0.1326(3) 0.0747(5) 0.4940(2) 0.0217(9) Uani 1 1 d . . .
C11 C 0.1183(3) -0.1321(4) 0.5690(3) 0.0247(10) Uani 1 1 d . . .
H11A H 0.0948 -0.2238 0.5705 0.030 Uiso 1 1 calc R . .
C12 C -0.0095(3) -0.1596(5) 0.3020(3) 0.0386(12) Uani 1 1 d . . .
H12A H 0.0036 -0.2599 0.3096 0.058 Uiso 1 1 calc R . .
H12B H 0.0107 -0.1267 0.2590 0.058 Uiso 1 1 calc R . .
H12C H -0.0732 -0.1446 0.2938 0.058 Uiso 1 1 calc R . .
C13 C 0.1767(3) -0.1502(5) 0.7006(3) 0.0303(11) Uani 1 1 d . . .
H13A H 0.1296 -0.2211 0.6978 0.036 Uiso 1 1 calc R . .
H13B H 0.1711 -0.0810 0.7388 0.036 Uiso 1 1 calc R . .
C14 C 0.2656(3) -0.2225(5) 0.7242(2) 0.0287(10) Uani 1 1 d . . .
H14A H 0.2624 -0.2906 0.7636 0.034 Uiso 1 1 calc R . .
H14B H 0.2759 -0.2767 0.6818 0.034 Uiso 1 1 calc R . .
C15 C 0.3443(3) -0.1288(5) 0.7519(2) 0.0304(11) Uani 1 1 d . . .
H15A H 0.3293 -0.0600 0.7868 0.036 Uiso 1 1 calc R . .
H15B H 0.3937 -0.1869 0.7795 0.036 Uiso 1 1 calc R . .
C16 C 0.4519(3) -0.0680(5) 0.6829(2) 0.0269(10) Uani 1 1 d . . .
H16A H 0.4887 -0.1391 0.7096 0.032 Uiso 1 1 calc R . .
C17 C 0.4860(3) 0.0148(5) 0.6329(2) 0.0245(9) Uani 1 1 d . . .
C20 C 0.5621(3) 0.1646(5) 0.5392(2) 0.0274(10) Uani 1 1 d . . .
H20A H 0.5879 0.2150 0.5056 0.033 Uiso 1 1 calc R . .
C18 C 0.5728(3) -0.0120(5) 0.6281(2) 0.0296(10) Uani 1 1 d . . .
H18A H 0.6054 -0.0833 0.6582 0.036 Uiso 1 1 calc R . .
C19 C 0.6119(3) 0.0613(5) 0.5814(3) 0.0277(10) Uani 1 1 d . . .
C21 C 0.4772(3) 0.1992(4) 0.5427(2) 0.0237(10) Uani 1 1 d . . .
C22 C 0.4358(3) 0.1220(5) 0.5898(2) 0.0225(9) Uani 1 1 d . . .
C23 C 0.4338(3) 0.3081(5) 0.4938(2) 0.0270(10) Uani 1 1 d . . .
H23A H 0.4638 0.3388 0.4579 0.032 Uiso 1 1 calc R . .
C24 C 0.7045(3) 0.0280(5) 0.5750(3) 0.0364(12) Uani 1 1 d . . .
H24A H 0.7465 0.0571 0.6202 0.055 Uiso 1 1 calc R . .
H24B H 0.7170 0.0786 0.5329 0.055 Uiso 1 1 calc R . .
H24C H 0.7100 -0.0732 0.5679 0.055 Uiso 1 1 calc R . .

loop_
_atom_site_aniso_label
_atom_site_aniso_U_11
_atom_site_aniso_U_22
_atom_site_aniso_U_33
_atom_site_aniso_U_23
_atom_site_aniso_U_13
_atom_site_aniso_U_12
Ho1 0.02143(11) 0.01844(11) 0.02197(11) -0.00003(9) 0.00340(7) 0.00138(9)
N10 0.026(2) 0.032(2) 0.026(2) -0.0038(18) 0.0056(17) -0.0026(17)
N20 0.028(2) 0.033(2) 0.027(2) -0.0046(19) 0.0019(17) 0.0016(19)
N30 0.031(2) 0.027(2) 0.051(3) 0.001(2) 0.014(2) 0.0004(19)
O11 0.045(2) 0.0255(19) 0.0305(18) -0.0018(15) 0.0088(16) -0.0064(16)
O12 0.0305(17) 0.0250(18) 0.0267(17) -0.0030(14) 0.0092(14) 0.0018(13)
O13 0.065(3) 0.048(2) 0.0273(19) 0.0015(17) 0.0224(18) -0.001(2)
O21 0.0296(18) 0.032(2) 0.0331(19) -0.0028(15) 0.0017(15) 0.0022(15)
O22 0.0349(19) 0.0272(19) 0.0338(19) -0.0018(15) 0.0031(15) 0.0013(15)
O23 0.034(2) 0.043(2) 0.049(2) -0.0002(19) -0.0030(17) -0.0087(18)
O31 0.0291(18) 0.0229(19) 0.049(2) -0.0012(15) 0.0085(16) -0.0036(14)
O32 0.0247(17) 0.0279(19) 0.046(2) 0.0041(16) 0.0107(15) 0.0010(14)
O33 0.031(2) 0.034(2) 0.115(4) 0.002(2) 0.037(2) 0.0069(17)
O1 0.0244(16) 0.0217(17) 0.0229(16) 0.0023(13) 0.0019(13) -0.0024(13)
O2 0.0203(15) 0.0254(18) 0.0295(16) 0.0034(14) 0.0068(13) 0.0046(13)
N1 0.0234(19) 0.025(2) 0.025(2) 0.0052(16) 0.0037(16) -0.0023(16)
N2 0.0197(19) 0.023(2) 0.032(2) 0.0028(17) 0.0066(16) 0.0020(15)
N4 0.0244(19) 0.026(2) 0.0228(19) 0.0050(16) 0.0034(16) 0.0033(16)
N3 0.025(2) 0.021(2) 0.030(2) 0.0042(17) 0.0061(17) 0.0003(16)
C1 0.033(3) 0.038(3) 0.030(3) 0.012(2) 0.011(2) -0.001(2)
C2 0.037(3) 0.025(3) 0.032(3) 0.007(2) 0.006(2) -0.003(2)
C3 0.033(3) 0.022(2) 0.033(3) 0.006(2) 0.004(2) 0.002(2)
C4 0.021(2) 0.026(2) 0.025(2) 0.0004(19) 0.0040(19) 0.0031(18)
C5 0.015(2) 0.023(2) 0.024(2) -0.0013(18) 0.0049(17) 0.0001(17)
C6 0.021(2) 0.032(3) 0.024(2) 0.001(2) 0.0022(18) 0.0046(19)
C7 0.023(2) 0.030(3) 0.031(3) -0.009(2) 0.008(2) -0.003(2)
C8 0.023(2) 0.020(2) 0.038(3) -0.005(2) 0.010(2) -0.0004(18)
C9 0.017(2) 0.025(2) 0.024(2) -0.0018(19) 0.0058(18) 0.0018(18)
C10 0.014(2) 0.023(2) 0.029(2) -0.0056(19) 0.0061(18) -0.0009(17)
C11 0.021(2) 0.017(2) 0.036(3) -0.0011(19) 0.008(2) -0.0003(17)
C12 0.040(3) 0.041(3) 0.033(3) -0.009(3) 0.005(2) -0.005(3)
C13 0.030(2) 0.031(3) 0.031(2) 0.003(2) 0.008(2) -0.001(2)
C14 0.034(3) 0.029(3) 0.022(2) 0.004(2) 0.006(2) 0.002(2)
C15 0.038(3) 0.030(3) 0.023(2) 0.004(2) 0.007(2) 0.002(2)
C16 0.028(2) 0.024(3) 0.025(2) -0.0032(19) -0.0013(19) 0.004(2)
C17 0.021(2) 0.026(2) 0.024(2) -0.003(2) 0.0009(18) 0.0012(19)
C20 0.026(2) 0.030(3) 0.027(2) -0.005(2) 0.0066(19) -0.005(2)
C18 0.021(2) 0.031(3) 0.033(3) -0.007(2) -0.0006(19) 0.004(2)
C19 0.023(2) 0.027(3) 0.033(3) -0.010(2) 0.005(2) 0.0012(19)
C21 0.023(2) 0.023(2) 0.026(2) -0.0021(18) 0.0063(19) -0.0021(18)
C22 0.024(2) 0.022(2) 0.021(2) -0.0071(18) 0.0043(18) -0.0009(18)
C23 0.026(2) 0.029(3) 0.026(2) -0.003(2) 0.0081(19) -0.006(2)
C24 0.025(2) 0.037(3) 0.047(3) -0.005(2) 0.010(2) 0.005(2)

loop_
_atom_type_symbol
_atom_type_description
_atom_type_scat_dispersion_real
_atom_type_scat_dispersion_imag
_atom_type_scat_source
C C 0.0033 0.0016 'International Tables Vol C Tables 4.2.6.8 and 6.1.1.4'
H H 0.0000 0.0000 'International Tables Vol C Tables 4.2.6.8 and 6.1.1.4'
N N 0.0061 0.0033 'International Tables Vol C Tables 4.2.6.8 and 6.1.1.4'
O O 0.0106 0.0060 'International Tables Vol C Tables 4.2.6.8 and 6.1.1.4'
Ho Ho -0.2175 4.6783 'International Tables Vol C Tables 4.2.6.8 and 6.1.1.4'

loop_
_geom_angle_atom_site_label_1
_geom_angle_atom_site_label_2
_geom_angle_atom_site_label_3
_geom_angle
_geom_angle_site_symmetry_1
_geom_angle_site_symmetry_3
_geom_angle_publ_flag
O2 Ho1 O1 71.44(11) . . ?
O2 Ho1 O12 70.55(10) . . ?
O1 Ho1 O12 68.81(10) . . ?
O2 Ho1 O32 175.03(11) . . ?
O1 Ho1 O32 112.79(10) . . ?
O12 Ho1 O32 108.12(10) . . ?
O2 Ho1 O31 132.18(10) . . ?
O1 Ho1 O31 67.51(10) . . ?
O12 Ho1 O31 72.54(10) . . ?
O32 Ho1 O31 50.21(10) . . ?
O2 Ho1 N2 113.16(11) . . ?
O1 Ho1 N2 71.99(11) . . ?
O12 Ho1 N2 136.70(11) . . ?
O32 Ho1 N2 71.21(11) . . ?
O31 Ho1 N2 76.11(11) . . ?
O2 Ho1 O22 67.70(11) . . ?
O1 Ho1 O22 135.85(11) . . ?
O12 Ho1 O22 82.31(10) . . ?
O32 Ho1 O22 107.48(11) . . ?
O31 Ho1 O22 134.79(11) . . ?
N2 Ho1 O22 140.46(11) . . ?
O2 Ho1 N1 72.32(11) . . ?
O1 Ho1 N1 108.10(11) . . ?
O12 Ho1 N1 141.55(11) . . ?
O32 Ho1 N1 107.99(11) . . ?
O31 Ho1 N1 143.83(11) . . ?
N2 Ho1 N1 68.80(11) . . ?
O22 Ho1 N1 74.70(11) . . ?
O2 Ho1 O21 112.49(11) . . ?
O1 Ho1 O21 173.96(10) . . ?
O12 Ho1 O21 116.54(10) . . ?
O32 Ho1 O21 63.53(10) . . ?
O31 Ho1 O21 110.67(10) . . ?
N2 Ho1 O21 102.03(11) . . ?
O22 Ho1 O21 49.65(10) . . ?
N1 Ho1 O21 69.73(11) . . ?
O2 Ho1 O11 108.52(11) . . ?
O1 Ho1 O11 111.04(10) . . ?
O12 Ho1 O11 50.07(10) . . ?
O32 Ho1 O11 67.83(11) . . ?
O31 Ho1 O11 66.55(11) . . ?
N2 Ho1 O11 136.37(11) . . ?
O22 Ho1 O11 68.46(10) . . ?
N1 Ho1 O11 138.77(11) . . ?
O21 Ho1 O11 72.53(10) . . ?
O13 N10 O11 123.2(4) . . ?
O13 N10 O12 121.4(4) . . ?
O11 N10 O12 115.4(4) . . ?
O23 N20 O21 122.1(4) . . ?
O23 N20 O22 121.8(4) . . ?
O21 N20 O22 116.1(4) . . ?
O33 N30 O31 122.4(4) . . ?
O33 N30 O32 121.6(4) . . ?
O31 N30 O32 116.1(4) . . ?
N10 O11 Ho1 94.7(2) . . ?
N10 O12 Ho1 99.6(2) . . ?
N20 O21 Ho1 96.7(3) . . ?
N20 O22 Ho1 97.4(3) . . ?
N30 O31 Ho1 96.9(2) . . ?
N30 O32 Ho1 96.7(3) . . ?
C10 O1 Ho1 142.8(3) . . ?
C22 O2 Ho1 136.8(3) . . ?
C23 N1 C1 112.8(4) . . ?
C23 N1 Ho1 126.6(3) . . ?
C1 N1 Ho1 120.6(3) . . ?
C4 N2 C3 113.7(4) . . ?
C4 N2 Ho1 128.9(3) . . ?
C3 N2 Ho1 117.1(3) . . ?
C16 N4 C15 122.7(4) . . ?
C11 N3 C13 123.1(4) . . ?
C2 C1 N1 114.3(4) . . ?
C1 C2 C3 114.1(4) . . ?
N2 C3 C2 112.1(4) . . ?
N2 C4 C5 128.7(4) . . ?
C6 C5 C10 119.8(4) . . ?
C6 C5 C4 117.3(4) . . ?
C10 C5 C4 122.8(4) . . ?
C5 C6 C7 123.6(4) . . ?
C8 C7 C6 117.0(4) . . ?
C8 C7 C12 122.0(4) . . ?
C6 C7 C12 121.0(4) . . ?
C7 C8 C9 122.1(4) . . ?
C11 C9 C8 118.0(4) . . ?
C11 C9 C10 121.6(4) . . ?
C8 C9 C10 120.4(4) . . ?
O1 C10 C9 120.4(4) . . ?
O1 C10 C5 122.8(4) . . ?
C9 C10 C5 116.8(4) . . ?
N3 C11 C9 124.1(4) . . ?
N3 C13 C14 114.0(4) . . ?
C15 C14 C13 116.5(4) . . ?
N4 C15 C14 114.6(4) . . ?
N4 C16 C17 124.1(4) . . ?
C18 C17 C22 120.6(4) . . ?
C18 C17 C16 117.3(4) . . ?
C22 C17 C16 122.1(4) . . ?
C19 C20 C21 124.1(4) . . ?
C19 C18 C17 122.0(4) . . ?
C18 C19 C20 116.9(4) . . ?
C18 C19 C24 121.4(4) . . ?
C20 C19 C24 121.7(4) . . ?
C20 C21 C22 119.2(4) . . ?
C20 C21 C23 117.1(4) . . ?
C22 C21 C23 123.6(4) . . ?
O2 C22 C21 122.2(4) . . ?
O2 C22 C17 120.6(4) . . ?
C21 C22 C17 117.1(4) . . ?
N1 C23 C21 128.8(4) . . ?

loop_
_geom_bond_atom_site_label_1
_geom_bond_atom_site_label_2
_geom_bond_distance
_geom_bond_site_symmetry_2
_geom_bond_publ_flag
Ho1 O2 2.282(3) . ?
Ho1 O1 2.289(3) . ?
Ho1 O12 2.459(3) . ?
Ho1 O32 2.517(3) . ?
Ho1 O31 2.523(3) . ?
Ho1 N2 2.526(4) . ?
Ho1 O22 2.532(3) . ?
Ho1 N1 2.545(3) . ?
Ho1 O21 2.548(3) . ?
Ho1 O11 2.571(3) . ?
N10 O13 1.204(5) . ?
N10 O11 1.252(5) . ?
N10 O12 1.270(4) . ?
N20 O23 1.216(5) . ?
N20 O21 1.256(5) . ?
N20 O22 1.259(5) . ?
N30 O33 1.209(5) . ?
N30 O31 1.251(5) . ?
N30 O32 1.269(5) . ?
O1 C10 1.263(5) . ?
O2 C22 1.290(5) . ?
N1 C23 1.275(6) . ?
N1 C1 1.487(5) . ?
N2 C4 1.274(5) . ?
N2 C3 1.473(5) . ?
N4 C16 1.293(5) . ?
N4 C15 1.455(5) . ?
N3 C11 1.293(5) . ?
N3 C13 1.457(5) . ?
C1 C2 1.481(6) . ?
C2 C3 1.504(6) . ?
C4 C5 1.444(6) . ?
C5 C6 1.381(6) . ?
C5 C10 1.420(6) . ?
C6 C7 1.384(6) . ?
C7 C8 1.371(6) . ?
C7 C12 1.508(6) . ?
C8 C9 1.408(6) . ?
C9 C11 1.398(6) . ?
C9 C10 1.416(6) . ?
C13 C14 1.518(6) . ?
C14 C15 1.507(6) . ?
C16 C17 1.417(6) . ?
C17 C18 1.400(6) . ?
C17 C22 1.417(6) . ?
C20 C19 1.379(6) . ?
C20 C21 1.382(6) . ?
C18 C19 1.367(6) . ?
C19 C24 1.509(6) . ?
C21 C22 1.412(6) . ?
C21 C23 1.441(6) . ?

loop_
_geom_torsion_atom_site_label_1
_geom_torsion_atom_site_label_2
_geom_torsion_atom_site_label_3
_geom_torsion_atom_site_label_4
_geom_torsion
_geom_torsion_site_symmetry_1
_geom_torsion_site_symmetry_2
_geom_torsion_site_symmetry_3
_geom_torsion_site_symmetry_4
_geom_torsion_publ_flag
O13 N10 O11 Ho1 -175.9(4) . . . . ?
O12 N10 O11 Ho1 4.4(4) . . . . ?
O2 Ho1 O11 N10 -45.1(3) . . . . ?
O1 Ho1 O11 N10 31.5(3) . . . . ?
O12 Ho1 O11 N10 -2.7(2) . . . . ?
O32 Ho1 O11 N10 138.5(3) . . . . ?
O31 Ho1 O11 N10 83.7(2) . . . . ?
N2 Ho1 O11 N10 117.1(3) . . . . ?
O22 Ho1 O11 N10 -100.9(3) . . . . ?
N1 Ho1 O11 N10 -129.2(2) . . . . ?
O21 Ho1 O11 N10 -153.6(3) . . . . ?
O13 N10 O12 Ho1 175.6(4) . . . . ?
O11 N10 O12 Ho1 -4.7(4) . . . . ?
O2 Ho1 O12 N10 140.0(3) . . . . ?
O1 Ho1 O12 N10 -143.1(3) . . . . ?
O32 Ho1 O12 N10 -35.0(3) . . . . ?
O31 Ho1 O12 N10 -71.0(2) . . . . ?
N2 Ho1 O12 N10 -116.5(3) . . . . ?
O22 Ho1 O12 N10 71.0(2) . . . . ?
N1 Ho1 O12 N10 124.2(3) . . . . ?
O21 Ho1 O12 N10 33.9(3) . . . . ?
O11 Ho1 O12 N10 2.7(2) . . . . ?
O23 N20 O21 Ho1 175.9(4) . . . . ?
O22 N20 O21 Ho1 -3.7(4) . . . . ?
O2 Ho1 O21 N20 -24.9(3) . . . . ?
O1 Ho1 O21 N20 -154.6(9) . . . . ?
O12 Ho1 O21 N20 53.8(3) . . . . ?
O32 Ho1 O21 N20 151.8(3) . . . . ?
O31 Ho1 O21 N20 134.0(2) . . . . ?
N2 Ho1 O21 N20 -146.5(2) . . . . ?
O22 Ho1 O21 N20 2.1(2) . . . . ?
N1 Ho1 O21 N20 -84.7(2) . . . . ?
O11 Ho1 O21 N20 78.4(2) . . . . ?
O23 N20 O22 Ho1 -175.8(4) . . . . ?
O21 N20 O22 Ho1 3.7(4) . . . . ?
O2 Ho1 O22 N20 150.9(3) . . . . ?
O1 Ho1 O22 N20 174.4(2) . . . . ?
O12 Ho1 O22 N20 -137.1(2) . . . . ?
O32 Ho1 O22 N20 -30.4(3) . . . . ?
O31 Ho1 O22 N20 -81.2(3) . . . . ?
N2 Ho1 O22 N20 51.0(3) . . . . ?
N1 Ho1 O22 N20 74.0(2) . . . . ?
O21 Ho1 O22 N20 -2.1(2) . . . . ?
O11 Ho1 O22 N20 -87.1(2) . . . . ?
O33 N30 O31 Ho1 -175.5(4) . . . . ?
O32 N30 O31 Ho1 3.5(4) . . . . ?
O2 Ho1 O31 N30 172.2(2) . . . . ?
O1 Ho1 O31 N30 -155.0(3) . . . . ?
O12 Ho1 O31 N30 131.3(3) . . . . ?
O32 Ho1 O31 N30 -2.0(2) . . . . ?
N2 Ho1 O31 N30 -79.0(3) . . . . ?
O22 Ho1 O31 N30 71.9(3) . . . . ?
N1 Ho1 O31 N30 -64.8(3) . . . . ?
O21 Ho1 O31 N30 18.8(3) . . . . ?
O11 Ho1 O31 N30 77.9(3) . . . . ?
O33 N30 O32 Ho1 175.5(4) . . . . ?
O31 N30 O32 Ho1 -3.5(4) . . . . ?
O2 Ho1 O32 N30 -118.6(11) . . . . ?
O1 Ho1 O32 N30 29.2(3) . . . . ?
O12 Ho1 O32 N30 -44.9(3) . . . . ?
O31 Ho1 O32 N30 2.0(2) . . . . ?
N2 Ho1 O32 N30 89.4(3) . . . . ?
O22 Ho1 O32 N30 -132.3(3) . . . . ?
N1 Ho1 O32 N30 148.5(3) . . . . ?
O21 Ho1 O32 N30 -156.1(3) . . . . ?
O11 Ho1 O32 N30 -75.3(3) . . . . ?
O2 Ho1 O1 C10 -108.6(4) . . . . ?
O12 Ho1 O1 C10 175.7(5) . . . . ?
O32 Ho1 O1 C10 74.2(4) . . . . ?
O31 Ho1 O1 C10 96.5(4) . . . . ?
N2 Ho1 O1 C10 14.4(4) . . . . ?
O22 Ho1 O1 C10 -131.6(4) . . . . ?
N1 Ho1 O1 C10 -45.1(4) . . . . ?
O21 Ho1 O1 C10 22.8(12) . . . . ?
O11 Ho1 O1 C10 148.1(4) . . . . ?
O1 Ho1 O2 C22 153.3(4) . . . . ?
O12 Ho1 O2 C22 -133.3(4) . . . . ?
O32 Ho1 O2 C22 -58.0(13) . . . . ?
O31 Ho1 O2 C22 -174.8(4) . . . . ?
N2 Ho1 O2 C22 93.2(4) . . . . ?
O22 Ho1 O2 C22 -43.8(4) . . . . ?
N1 Ho1 O2 C22 36.5(4) . . . . ?
O21 Ho1 O2 C22 -21.8(4) . . . . ?
O11 Ho1 O2 C22 -100.1(4) . . . . ?
O2 Ho1 N1 C23 -19.6(4) . . . . ?
O1 Ho1 N1 C23 -82.5(4) . . . . ?
O12 Ho1 N1 C23 -4.0(5) . . . . ?
O32 Ho1 N1 C23 155.2(4) . . . . ?
O31 Ho1 N1 C23 -158.9(3) . . . . ?
N2 Ho1 N1 C23 -144.1(4) . . . . ?
O22 Ho1 N1 C23 51.4(4) . . . . ?
O21 Ho1 N1 C23 103.5(4) . . . . ?
O11 Ho1 N1 C23 78.6(4) . . . . ?
O2 Ho1 N1 C1 162.7(3) . . . . ?
O1 Ho1 N1 C1 99.8(3) . . . . ?
O12 Ho1 N1 C1 178.3(3) . . . . ?
O32 Ho1 N1 C1 -22.5(3) . . . . ?
O31 Ho1 N1 C1 23.4(4) . . . . ?
N2 Ho1 N1 C1 38.2(3) . . . . ?
O22 Ho1 N1 C1 -126.3(3) . . . . ?
O21 Ho1 N1 C1 -74.2(3) . . . . ?
O11 Ho1 N1 C1 -99.1(3) . . . . ?
O2 Ho1 N2 C4 46.7(4) . . . . ?
O1 Ho1 N2 C4 -13.1(3) . . . . ?
O12 Ho1 N2 C4 -39.0(4) . . . . ?
O32 Ho1 N2 C4 -135.8(4) . . . . ?
O31 Ho1 N2 C4 -83.6(4) . . . . ?
O22 Ho1 N2 C4 129.2(3) . . . . ?
N1 Ho1 N2 C4 105.4(4) . . . . ?
O21 Ho1 N2 C4 167.8(3) . . . . ?
O11 Ho1 N2 C4 -115.0(3) . . . . ?
O2 Ho1 N2 C3 -126.8(3) . . . . ?
O1 Ho1 N2 C3 173.4(3) . . . . ?
O12 Ho1 N2 C3 147.4(3) . . . . ?
O32 Ho1 N2 C3 50.6(3) . . . . ?
O31 Ho1 N2 C3 102.9(3) . . . . ?
O22 Ho1 N2 C3 -44.3(4) . . . . ?
N1 Ho1 N2 C3 -68.2(3) . . . . ?
O21 Ho1 N2 C3 -5.7(3) . . . . ?
O11 Ho1 N2 C3 71.5(3) . . . . ?
C23 N1 C1 C2 -163.3(4) . . . . ?
Ho1 N1 C1 C2 14.6(5) . . . . ?
N1 C1 C2 C3 -77.1(5) . . . . ?
C4 N2 C3 C2 -134.1(4) . . . . ?
Ho1 N2 C3 C2 40.5(5) . . . . ?
C1 C2 C3 N2 44.6(5) . . . . ?
C3 N2 C4 C5 -177.0(4) . . . . ?
Ho1 N2 C4 C5 9.3(6) . . . . ?
N2 C4 C5 C6 -176.0(4) . . . . ?
N2 C4 C5 C10 3.5(7) . . . . ?
C10 C5 C6 C7 2.4(6) . . . . ?
C4 C5 C6 C7 -178.1(4) . . . . ?
C5 C6 C7 C8 2.3(6) . . . . ?
C5 C6 C7 C12 -178.7(4) . . . . ?
C6 C7 C8 C9 -3.5(6) . . . . ?
C12 C7 C8 C9 177.5(4) . . . . ?
C7 C8 C9 C11 -179.6(4) . . . . ?
C7 C8 C9 C10 0.0(6) . . . . ?
Ho1 O1 C10 C9 170.9(3) . . . . ?
Ho1 O1 C10 C5 -8.8(7) . . . . ?
C11 C9 C10 O1 4.5(6) . . . . ?
C8 C9 C10 O1 -175.1(4) . . . . ?
C11 C9 C10 C5 -175.8(4) . . . . ?
C8 C9 C10 C5 4.6(6) . . . . ?
C6 C5 C10 O1 174.0(4) . . . . ?
C4 C5 C10 O1 -5.4(6) . . . . ?
C6 C5 C10 C9 -5.7(6) . . . . ?
C4 C5 C10 C9 174.8(4) . . . . ?
C13 N3 C11 C9 178.3(4) . . . . ?
C8 C9 C11 N3 177.5(4) . . . . ?
C10 C9 C11 N3 -2.1(6) . . . . ?
C11 N3 C13 C14 99.2(5) . . . . ?
N3 C13 C14 C15 74.9(5) . . . . ?
C16 N4 C15 C14 -119.2(5) . . . . ?
C13 C14 C15 N4 -75.8(5) . . . . ?
C15 N4 C16 C17 -173.2(4) . . . . ?
N4 C16 C17 C18 178.2(4) . . . . ?
N4 C16 C17 C22 -0.9(7) . . . . ?
C22 C17 C18 C19 -1.1(7) . . . . ?
C16 C17 C18 C19 179.7(4) . . . . ?
C17 C18 C19 C20 0.5(7) . . . . ?
C17 C18 C19 C24 -178.0(4) . . . . ?
C21 C20 C19 C18 1.4(7) . . . . ?
C21 C20 C19 C24 179.9(4) . . . . ?
C19 C20 C21 C22 -2.7(7) . . . . ?
C19 C20 C21 C23 -178.9(4) . . . . ?
Ho1 O2 C22 C21 -34.1(6) . . . . ?
Ho1 O2 C22 C17 147.3(3) . . . . ?
C20 C21 C22 O2 -176.6(4) . . . . ?
C23 C21 C22 O2 -0.7(7) . . . . ?
C20 C21 C22 C17 1.9(6) . . . . ?
C23 C21 C22 C17 177.8(4) . . . . ?
C18 C17 C22 O2 178.5(4) . . . . ?
C16 C17 C22 O2 -2.4(7) . . . . ?
C18 C17 C22 C21 -0.1(6) . . . . ?
C16 C17 C22 C21 179.0(4) . . . . ?
C1 N1 C23 C21 -177.3(4) . . . . ?
Ho1 N1 C23 C21 4.9(7) . . . . ?
C20 C21 C23 N1 -171.5(5) . . . . ?
C22 C21 C23 N1 12.5(7) . . . . ?
